data_2016486
loop_
_publ_author_name
'Smith, Graham'
'Wermuth, Urs D.'
'White, Jonathan M.'

_publ_section_title
;
 One-dimensional hydrogen-bonded structures in the 1:1 proton-transfer
 compounds of 4,5-dichlorophthalic acid with 8-hydroxyquinoline,
 8-aminoquinoline and quinoline-2-carboxylic acid (quinaldic acid)
;
_journal_coeditor_code GD3186
_journal_issue 3
_journal_name_full 'Acta Crystallographica Section C'
_journal_page_first o180
_journal_page_last o183
_journal_paper_doi 10.1107/S0108270108004034
_journal_volume 64
_journal_year 2008
_chemical_formula_iupac 'C10 H8 N O2 + , C8 H3 Cl2 O4 - , C10 H7 N O2 , H2 O'
_chemical_formula_moiety 'C10 H8 N O2 + , C8 H3 Cl2 O4 - , C10 H7 N O2 , H2 O'
_chemical_formula_sum 'C28 H20 Cl2 N2 O9'
_chemical_formula_weight 599.36
_chemical_melting_point 455
_chemical_name_common
;
2-carboxyquinolinium hydrogen 4,5-dichlorophthalate quinaldic
acid monohydrate
;
_chemical_name_systematic
;
2-carboxyquinolinium 2-carboxy-4,5-dichlorobenzoate quinolinium
2-carboxylate monohydrate
;
_space_group_IT_number 2
_symmetry_cell_setting triclinic
_symmetry_space_group_name_Hall '-P 1'
_symmetry_space_group_name_H-M 'P -1'
_atom_sites_solution_hydrogens geom
_atom_sites_solution_primary direct
_atom_sites_solution_secondary difmap
_audit_creation_method 'SHELXL97 (Sheldrick, 2008)'
_cell_angle_alpha 87.558(2)
_cell_angle_beta 88.577(2)
_cell_angle_gamma 83.996(2)
_cell_formula_units_Z 2
_cell_length_a 7.1893(9)
_cell_length_b 10.1172(13)
_cell_length_c 19.520(3)
_cell_measurement_reflns_used 2565
_cell_measurement_temperature 130(2)
_cell_measurement_theta_max 25
_cell_measurement_theta_min 3
_cell_volume 1410.4(3)
_computing_cell_refinement 'SMART (Bruker, 2000)'
_computing_data_collection 'SMART (Bruker, 2000)'
_computing_data_reduction 'SAINT (Bruker, 1999)'
_computing_molecular_graphics 'PLATON (Spek, 2003)'
_computing_publication_material 'PLATON (Spek, 2003)'
_computing_structure_refinement 'SHELXL97 (Sheldrick, 2008)'
_computing_structure_solution 'SHELXS97 (Sheldrick, 2008)'
_diffrn_ambient_temperature 130(2)
_diffrn_measured_fraction_theta_full 0.981
_diffrn_measured_fraction_theta_max 0.981
_diffrn_measurement_device_type 'Bruker SMART CCD area-detector'
_diffrn_measurement_method '\f and \w'
_diffrn_radiation_monochromator graphite
_diffrn_radiation_source 'sealed tube'
_diffrn_radiation_type MoK\a
_diffrn_radiation_wavelength 0.71073
_diffrn_reflns_av_R_equivalents 0.0939
_diffrn_reflns_av_sigmaI/netI 0.0708
_diffrn_reflns_limit_h_max 8
_diffrn_reflns_limit_h_min -8
_diffrn_reflns_limit_k_max 9
_diffrn_reflns_limit_k_min -12
_diffrn_reflns_limit_l_max 23
_diffrn_reflns_limit_l_min -17
_diffrn_reflns_number 6939
_diffrn_reflns_theta_full 24.99
_diffrn_reflns_theta_max 24.99
_diffrn_reflns_theta_min 1.04
_diffrn_standards_decay_% 0
_exptl_absorpt_coefficient_mu 0.287
_exptl_absorpt_correction_T_max 0.931
_exptl_absorpt_correction_T_min 0.865
_exptl_absorpt_correction_type multi-scan
_exptl_absorpt_process_details '(SADABS; Sheldrick, 1996)'
_exptl_crystal_colour colourless
_exptl_crystal_density_diffrn 1.407
_exptl_crystal_density_method 'not measured'
_exptl_crystal_description prism
_exptl_crystal_F_000 616
_exptl_crystal_size_max 0.40
_exptl_crystal_size_mid 0.30
_exptl_crystal_size_min 0.25
_refine_diff_density_max 0.667
_refine_diff_density_min -0.513
_refine_ls_extinction_method none
_refine_ls_goodness_of_fit_ref 1.026
_refine_ls_hydrogen_treatment mixed
_refine_ls_matrix_type full
_refine_ls_number_parameters 390
_refine_ls_number_reflns 4878
_refine_ls_number_restraints 0
_refine_ls_restrained_S_all 1.026
_refine_ls_R_factor_all 0.0668
_refine_ls_R_factor_gt 0.0587
_refine_ls_shift/su_max 0.002
_refine_ls_shift/su_mean 0.001
_refine_ls_structure_factor_coef Fsqd
_refine_ls_weighting_details 'calc w = 1/[\s^2^(Fo^2^)+(0.1022P)^2^] where P=(Fo^2^+2Fc^2^)/3'
_refine_ls_weighting_scheme calc
_refine_ls_wR_factor_gt 0.1538
_refine_ls_wR_factor_ref 0.1600
_reflns_number_gt 3980
_reflns_number_total 4878
_reflns_threshold_expression I>2\s(I)
_cod_data_source_file gd3186.cif
_cod_data_source_block III
_cod_database_code 2016486
_cod_database_fobs_code 2016486

loop_
_symmetry_equiv_pos_as_xyz
'x, y, z'
'-x, -y, -z'

loop_
_atom_site_aniso_label
_atom_site_aniso_U_11
_atom_site_aniso_U_22
_atom_site_aniso_U_33
_atom_site_aniso_U_12
_atom_site_aniso_U_13
_atom_site_aniso_U_23
O21A 0.0479(12) 0.0293(10) 0.0187(9) -0.0139(9) 0.0080(8) -0.0041(7)
O22A 0.0498(12) 0.0275(10) 0.0232(9) -0.0160(9) 0.0038(8) 0.0007(7)
N1A 0.0265(11) 0.0260(11) 0.0191(10) -0.0060(9) 0.0060(8) -0.0027(9)
C2A 0.0223(13) 0.0249(12) 0.0212(12) -0.0037(10) 0.0061(10) -0.0038(10)
C3A 0.0263(14) 0.0271(13) 0.0245(13) -0.0046(10) 0.0055(10) -0.0005(10)
C4A 0.0307(14) 0.0263(13) 0.0252(13) -0.0023(11) 0.0053(11) 0.0014(10)
C5A 0.0327(15) 0.0359(15) 0.0240(13) -0.0009(12) 0.0058(11) 0.0009(11)
C6A 0.0289(14) 0.0463(16) 0.0199(13) -0.0009(12) 0.0065(11) -0.0018(11)
C7A 0.0314(15) 0.0444(16) 0.0215(13) -0.0034(12) 0.0056(11) -0.0113(11)
C8A 0.0308(14) 0.0308(14) 0.0277(14) -0.0042(11) 0.0040(11) -0.0053(11)
C9A 0.0230(13) 0.0339(14) 0.0175(12) -0.0020(11) 0.0046(10) -0.0016(10)
C10A 0.0216(13) 0.0291(13) 0.0233(13) 0.0012(10) 0.0035(10) -0.0012(10)
C21A 0.0290(14) 0.0260(13) 0.0200(12) -0.0066(11) 0.0054(10) -0.0011(10)
O21B 0.0674(15) 0.0452(12) 0.0237(10) -0.0302(11) 0.0112(9) -0.0122(9)
O22B 0.0542(13) 0.0334(11) 0.0260(10) -0.0192(9) 0.0095(9) -0.0042(8)
N1B 0.0269(12) 0.0231(11) 0.0241(11) -0.0065(9) 0.0074(9) -0.0064(9)
C2B 0.0223(13) 0.0323(14) 0.0234(13) -0.0086(11) 0.0092(10) -0.0082(10)
C3B 0.0292(14) 0.0289(14) 0.0319(14) -0.0108(11) 0.0117(11) -0.0117(11)
C4B 0.0314(15) 0.0287(14) 0.0314(14) -0.0098(11) 0.0124(11) -0.0035(11)
C5B 0.0371(15) 0.0250(13) 0.0306(14) -0.0067(11) 0.0089(11) 0.0017(11)
C6B 0.0357(15) 0.0328(14) 0.0234(13) -0.0078(12) 0.0073(11) -0.0003(11)
C7B 0.0324(15) 0.0296(14) 0.0252(13) -0.0071(11) 0.0065(11) -0.0065(11)
C8B 0.0307(14) 0.0230(13) 0.0285(14) -0.0064(11) 0.0066(11) -0.0036(10)
C9B 0.0223(13) 0.0267(13) 0.0239(13) -0.0058(10) 0.0083(10) -0.0044(10)
C10B 0.0250(13) 0.0217(12) 0.0302(14) -0.0072(10) 0.0091(10) -0.0041(10)
C21B 0.0300(14) 0.0321(14) 0.0243(13) -0.0121(11) 0.0109(11) -0.0062(11)
Cl4 0.0399(4) 0.0388(4) 0.0273(4) -0.0104(3) -0.0014(3) 0.0034(3)
Cl5 0.0460(4) 0.0428(4) 0.0167(3) -0.0154(3) 0.0103(3) 0.0018(3)
O11 0.0414(12) 0.0330(10) 0.0267(10) -0.0184(9) 0.0004(9) 0.0097(8)
O12 0.0363(11) 0.0366(10) 0.0276(10) -0.0198(9) 0.0039(8) 0.0060(8)
O21 0.0536(12) 0.0333(10) 0.0209(9) -0.0191(9) 0.0141(8) -0.0070(8)
O22 0.0367(10) 0.0319(10) 0.0254(9) -0.0156(8) 0.0093(8) 0.0006(8)
C1 0.0326(14) 0.0194(12) 0.0196(12) -0.0095(10) 0.0092(10) -0.0027(9)
C2 0.0325(14) 0.0203(12) 0.0198(12) -0.0092(10) 0.0098(10) -0.0031(9)
C3 0.0280(14) 0.0305(14) 0.0262(13) -0.0110(11) 0.0103(11) -0.0004(10)
C4 0.0385(15) 0.0231(13) 0.0202(13) -0.0067(11) 0.0033(11) -0.0010(10)
C5 0.0393(15) 0.0220(12) 0.0178(12) -0.0102(11) 0.0122(11) -0.0009(9)
C6 0.0304(14) 0.0245(13) 0.0212(12) -0.0090(11) 0.0104(10) -0.0007(10)
C11 0.0315(14) 0.0216(12) 0.0189(12) -0.0072(11) 0.0125(10) -0.0021(10)
C21 0.0238(13) 0.0251(13) 0.0241(13) -0.0072(10) 0.0099(10) -0.0003(10)
O1W 0.0384(14) 0.091(2) 0.0241(12) -0.0167(13) 0.0112(10) 0.0041(13)

loop_
_atom_site_type_symbol
_atom_site_label
_atom_site_fract_x
_atom_site_fract_y
_atom_site_fract_z
_atom_site_U_iso_or_equiv
_atom_site_thermal_displace_type
_atom_site_calc_flag
_atom_site_refinement_flags
_atom_site_occupancy
O O21A 0.6202(3) -0.26013(17) 0.38453(8) 0.0313(6) Uani . . 1.000
O O22A 0.6907(3) -0.05882(17) 0.41323(9) 0.0328(6) Uani . . 1.000
N N1A 0.6843(3) -0.1319(2) 0.54646(10) 0.0237(6) Uani . . 1.000
C C2A 0.6535(3) -0.2210(2) 0.50092(12) 0.0227(7) Uani . . 1.000
C C3A 0.6174(4) -0.3493(2) 0.52295(13) 0.0260(8) Uani . . 1.000
C C4A 0.6132(4) -0.3814(3) 0.59198(13) 0.0276(8) Uani . . 1.000
C C5A 0.6397(4) -0.3142(3) 0.71237(13) 0.0312(8) Uani . . 1.000
C C6A 0.6690(4) -0.2180(3) 0.75589(13) 0.0320(8) Uani . . 1.000
C C7A 0.7045(4) -0.0909(3) 0.73113(13) 0.0323(8) Uani . . 1.000
C C8A 0.7106(4) -0.0590(3) 0.66192(13) 0.0297(8) Uani . . 1.000
C C9A 0.6807(3) -0.1583(3) 0.61645(12) 0.0249(8) Uani . . 1.000
C C10A 0.6436(3) -0.2872(3) 0.64041(12) 0.0250(8) Uani . . 1.000
C C21A 0.6560(4) -0.1747(2) 0.42600(12) 0.0248(8) Uani . . 1.000
O O21B 0.8848(3) 0.3200(2) 0.55248(9) 0.0436(7) Uani . . 1.000
O O22B 0.7896(3) 0.12477(19) 0.52688(9) 0.0369(7) Uani . . 1.000
N N1B 0.8280(3) 0.1844(2) 0.39254(10) 0.0244(7) Uani . . 1.000
C C2B 0.8547(3) 0.2770(3) 0.43689(12) 0.0256(8) Uani . . 1.000
C C3B 0.8867(4) 0.4046(3) 0.41316(13) 0.0294(8) Uani . . 1.000
C C4B 0.8820(4) 0.4360(3) 0.34454(13) 0.0302(8) Uani . . 1.000
C C5B 0.8531(4) 0.3625(3) 0.22533(13) 0.0309(8) Uani . . 1.000
C C6B 0.8292(4) 0.2637(3) 0.18274(13) 0.0305(8) Uani . . 1.000
C C7B 0.8055(4) 0.1340(3) 0.20960(13) 0.0288(8) Uani . . 1.000
C C8B 0.8058(4) 0.1057(2) 0.27853(13) 0.0272(8) Uani . . 1.000
C C9B 0.8297(3) 0.2075(2) 0.32263(12) 0.0241(8) Uani . . 1.000
C C10B 0.8553(3) 0.3381(2) 0.29723(13) 0.0254(8) Uani . . 1.000
C C21B 0.8426(4) 0.2353(3) 0.51320(13) 0.0282(8) Uani . . 1.000
Cl Cl4 0.59274(10) 0.16384(7) 1.03271(3) 0.0350(2) Uani . . 1.000
Cl Cl5 0.17722(10) 0.11042(7) 1.07312(3) 0.0347(2) Uani . . 1.000
O O11 0.0013(3) 0.32387(18) 0.77895(10) 0.0330(6) Uani . . 1.000
O O12 -0.1359(3) 0.15182(18) 0.82527(9) 0.0327(6) Uani . . 1.000
O O21 0.3468(3) 0.17710(18) 0.73890(9) 0.0350(6) Uani . . 1.000
O O22 0.4659(3) 0.36120(17) 0.76824(9) 0.0307(6) Uani . . 1.000
C C1 0.1439(4) 0.2071(2) 0.87320(12) 0.0235(7) Uani . . 1.000
C C2 0.3284(4) 0.2281(2) 0.85538(12) 0.0239(7) Uani . . 1.000
C C3 0.4653(4) 0.2136(2) 0.90452(13) 0.0279(8) Uani . . 1.000
C C4 0.4187(4) 0.1793(2) 0.97204(12) 0.0271(8) Uani . . 1.000
C C5 0.2378(4) 0.1581(2) 0.98994(12) 0.0261(8) Uani . . 1.000
C C6 0.1002(4) 0.1717(2) 0.94129(12) 0.0251(8) Uani . . 1.000
C C11 -0.0116(4) 0.2228(2) 0.82307(12) 0.0239(7) Uani . . 1.000
C C21 0.3865(3) 0.2625(2) 0.78261(12) 0.0242(8) Uani . . 1.000
O O1W 0.7776(4) 0.3400(3) 0.68150(13) 0.0508(9) Uani . . 1.000
H H1A 0.731(5) -0.048(4) 0.5342(18) 0.064(11) Uiso . . 1.000
H H3A 0.59580 -0.41430 0.49100 0.0310 Uiso calc R 1.000
H H4A 0.58950 -0.46850 0.60730 0.0330 Uiso calc R 1.000
H H5A 0.61650 -0.40010 0.73010 0.0370 Uiso calc R 1.000
H H6A 0.66540 -0.23700 0.80400 0.0380 Uiso calc R 1.000
H H7A 0.72490 -0.02530 0.76280 0.0390 Uiso calc R 1.000
H H8A 0.73430 0.02750 0.64540 0.0360 Uiso calc R 1.000
H H21A 0.632(6) -0.230(4) 0.341(2) 0.040(10) Uiso . . 1.000
H H1B 0.794(4) 0.096(3) 0.4080(16) 0.046(9) Uiso . . 1.000
H H3B 0.91170 0.46930 0.44460 0.0350 Uiso calc R 1.000
H H4B 0.89670 0.52430 0.32840 0.0360 Uiso calc R 1.000
H H5B 0.86860 0.44910 0.20670 0.0370 Uiso calc R 1.000
H H6B 0.82830 0.28140 0.13460 0.0370 Uiso calc R 1.000
H H7B 0.78900 0.06570 0.17910 0.0340 Uiso calc R 1.000
H H8B 0.79000 0.01860 0.29620 0.0330 Uiso calc R 1.000
H H3 0.59080 0.22710 0.89220 0.0330 Uiso calc R 1.000
H H6 -0.02450 0.15690 0.95410 0.0300 Uiso calc R 1.000
H H11 -0.095(6) 0.330(4) 0.754(2) 0.072(13) Uiso . . 1.000
H H1W 0.643(6) 0.347(5) 0.693(2) 0.062(16) Uiso . . 1.000
H H2W 0.800(6) 0.333(4) 0.635(2) 0.059(14) Uiso . . 1.000

loop_
_atom_type_symbol
_atom_type_description
_atom_type_scat_dispersion_real
_atom_type_scat_dispersion_imag
_atom_type_scat_source
C C 0.0033 0.0016 'International Tables Vol C Tables 4.2.6.8 and 6.1.1.4'
H H 0.0000 0.0000 'International Tables Vol C Tables 4.2.6.8 and 6.1.1.4'
N N 0.0061 0.0033 'International Tables Vol C Tables 4.2.6.8 and 6.1.1.4'
O O 0.0106 0.0060 'International Tables Vol C Tables 4.2.6.8 and 6.1.1.4'
Cl Cl 0.1484 0.1585 'International Tables Vol C Tables 4.2.6.8 and 6.1.1.4'

loop_
_geom_angle_atom_site_label_1
_geom_angle_atom_site_label_2
_geom_angle_atom_site_label_3
_geom_angle
_geom_angle_publ_flag
C21A O21A H21A 111(3) no
C11 O11 H11 107(3) no
H1W O1W H2W 112(4) no
C2A N1A C9A 123.3(2) no
C9A N1A H1A 113(2) no
C2A N1A H1A 124(2) no
C2B N1B C9B 123.3(2) no
C9B N1B H1B 114.8(18) no
C2B N1B H1B 121.7(18) no
N1A C2A C21A 116.71(18) no
N1A C2A C3A 120.2(2) no
C3A C2A C21A 123.1(2) no
C2A C3A C4A 119.1(2) no
C3A C4A C10A 121.0(3) no
C6A C5A C10A 120.2(3) no
C5A C6A C7A 121.0(2) no
C6A C7A C8A 121.4(3) no
C7A C8A C9A 117.9(3) no
N1A C9A C10A 117.9(2) no
C8A C9A C10A 121.6(2) no
N1A C9A C8A 120.5(2) no
C4A C10A C5A 123.6(3) no
C5A C10A C9A 117.9(2) no
C4A C10A C9A 118.6(2) no
O22A C21A C2A 116.8(2) no
O21A C21A O22A 128.2(2) no
O21A C21A C2A 114.99(19) no
C4A C3A H3A 120.00 no
C2A C3A H3A 121.00 no
C3A C4A H4A 120.00 no
C10A C4A H4A 119.00 no
C10A C5A H5A 120.00 no
C6A C5A H5A 120.00 no
C7A C6A H6A 119.00 no
C5A C6A H6A 120.00 no
C6A C7A H7A 119.00 no
C8A C7A H7A 119.00 no
C9A C8A H8A 121.00 no
C7A C8A H8A 121.00 no
N1B C2B C21B 116.4(2) no
C3B C2B C21B 123.4(2) no
N1B C2B C3B 120.1(2) no
C2B C3B C4B 119.6(3) no
C3B C4B C10B 120.5(3) no
C6B C5B C10B 120.7(3) no
C5B C6B C7B 120.4(2) no
C6B C7B C8B 121.1(2) no
C7B C8B C9B 118.7(2) no
N1B C9B C10B 117.7(2) no
C8B C9B C10B 121.6(2) no
N1B C9B C8B 120.8(2) no
C4B C10B C9B 118.7(2) no
C4B C10B C5B 123.7(2) no
C5B C10B C9B 117.6(2) no
O21B C21B C2B 114.3(2) no
O22B C21B C2B 116.3(2) no
O21B C21B O22B 129.4(2) no
C4B C3B H3B 120.00 no
C2B C3B H3B 120.00 no
C3B C4B H4B 120.00 no
C10B C4B H4B 120.00 no
C10B C5B H5B 120.00 no
C6B C5B H5B 120.00 no
C5B C6B H6B 120.00 no
C7B C6B H6B 120.00 no
C8B C7B H7B 119.00 no
C6B C7B H7B 119.00 no
C9B C8B H8B 121.00 no
C7B C8B H8B 121.00 no
C2 C1 C11 123.2(2) no
C2 C1 C6 119.0(2) no
C6 C1 C11 117.8(2) no
C1 C2 C21 121.8(2) no
C3 C2 C21 117.9(2) no
C1 C2 C3 120.3(2) no
C2 C3 C4 119.8(3) no
Cl4 C4 C5 120.98(18) no
C3 C4 C5 120.3(2) no
Cl4 C4 C3 118.8(2) no
Cl5 C5 C6 118.3(2) no
C4 C5 C6 120.4(2) no
Cl5 C5 C4 121.2(2) no
C1 C6 C5 120.2(3) no
O12 C11 C1 122.4(2) no
O11 C11 O12 125.0(2) no
O11 C11 C1 112.6(2) no
O22 C21 C2 121.5(2) no
O21 C21 O22 124.8(2) no
O21 C21 C2 113.66(19) no
C2 C3 H3 120.00 no
C4 C3 H3 120.00 no
C1 C6 H6 120.00 no
C5 C6 H6 120.00 no

loop_
_geom_bond_atom_site_label_1
_geom_bond_atom_site_label_2
_geom_bond_distance
_geom_bond_publ_flag
Cl4 C4 1.735(3) no
Cl5 C5 1.732(2) no
O21A C21A 1.259(3) no
O22A C21A 1.238(3) no
O21A H21A 0.90(4) no
O21B C21B 1.239(3) no
O22B C21B 1.235(4) no
O11 C11 1.318(3) no
O12 C11 1.202(3) no
O21 C21 1.297(3) no
O22 C21 1.220(3) no
O11 H11 0.85(4) no
O1W H2W 0.92(4) no
O1W H1W 0.98(4) no
N1A C2A 1.331(3) no
N1A C9A 1.381(3) no
N1A H1A 0.96(4) no
N1B C2B 1.334(3) no
N1B C9B 1.375(3) no
N1B H1B 0.99(3) no
C2A C3A 1.398(3) no
C2A C21A 1.517(3) no
C3A C4A 1.373(4) no
C4A C10A 1.407(4) no
C5A C6A 1.355(4) no
C5A C10A 1.420(3) no
C6A C7A 1.401(4) no
C7A C8A 1.376(4) no
C8A C9A 1.405(4) no
C9A C10A 1.416(4) no
C3A H3A 0.9500 no
C4A H4A 0.9500 no
C5A H5A 0.9500 no
C6A H6A 0.9500 no
C7A H7A 0.9500 no
C8A H8A 0.9500 no
C2B C21B 1.534(4) no
C2B C3B 1.393(4) no
C3B C4B 1.364(4) no
C4B C10B 1.413(4) no
C5B C6B 1.354(4) no
C5B C10B 1.415(4) no
C6B C7B 1.418(4) no
C7B C8B 1.364(4) no
C8B C9B 1.397(3) no
C9B C10B 1.420(3) no
C3B H3B 0.9500 no
C4B H4B 0.9500 no
C5B H5B 0.9500 no
C6B H6B 0.9500 no
C7B H7B 0.9500 no
C8B H8B 0.9500 no
C1 C2 1.398(4) no
C1 C11 1.496(4) no
C1 C6 1.399(3) no
C2 C3 1.384(4) no
C2 C21 1.507(3) no
C3 C4 1.390(3) no
C4 C5 1.374(4) no
C5 C6 1.381(4) no
C3 H3 0.9500 no
C6 H6 0.9500 no

loop_
_geom_hbond_atom_site_label_D
_geom_hbond_atom_site_label_H
_geom_hbond_atom_site_label_A
_geom_hbond_site_symmetry_A
_geom_hbond_distance_DH
_geom_hbond_distance_HA
_geom_hbond_distance_DA
_geom_hbond_angle_DHA
_geom_hbond_publ_flag
O11 H11 O1W 1_455 0.85(4) 1.70(4) 2.510(3) 159(4) yes
O21A H21A O21 2_656 0.90(4) 1.64(4) 2.531(2) 179(5) yes
N1A H1A O22B . 0.96(4) 1.84(4) 2.788(3) 168(3) yes
N1B H1B O22A . 0.99(3) 1.80(3) 2.756(3) 163(3) yes
O1W H1W O22 . 0.98(4) 1.92(4) 2.771(3) 143(4) yes
O1W H2W O21B . 0.92(4) 1.71(4) 2.625(3) 169(4) yes
C3 H3 O12 1_655 0.95 2.41 3.239(3) 146 no
C5B H5B O11 2_666 0.95 2.60 3.441(4) 148 no
C7A H7A O12 1_655 0.95 2.51 3.435(3) 163 no
C8A H8A O22B . 0.95 2.51 3.234(3) 133 no
C8B H8B O22A . 0.95 2.50 3.190(3) 130 no
C8B H8B O21 2_656 0.95 2.43 3.204(3) 138 no

loop_
_geom_torsion_atom_site_label_1
_geom_torsion_atom_site_label_2
_geom_torsion_atom_site_label_3
_geom_torsion_atom_site_label_4
_geom_torsion
_geom_torsion_publ_flag
C9A N1A C2A C3A -0.8(4) no
C9A N1A C2A C21A 178.0(2) no
C2A N1A C9A C8A -178.7(2) no
C2A N1A C9A C10A 0.5(3) no
C2B N1B C9B C8B 178.3(2) no
C2B N1B C9B C10B -2.1(3) no
C9B N1B C2B C3B -0.1(4) no
C9B N1B C2B C21B 178.3(2) no
C3A C2A C21A O21A 1.0(4) no
N1A C2A C21A O21A -177.7(2) no
N1A C2A C21A O22A 1.6(3) no
N1A C2A C3A C4A 0.4(4) no
C21A C2A C3A C4A -178.3(2) no
C3A C2A C21A O22A -179.7(2) no
C2A C3A C4A C10A 0.3(4) no
C3A C4A C10A C9A -0.6(4) no
C3A C4A C10A C5A 179.6(3) no
C6A C5A C10A C4A -179.5(3) no
C6A C5A C10A C9A 0.7(4) no
C10A C5A C6A C7A -0.3(4) no
C5A C6A C7A C8A 0.1(5) no
C6A C7A C8A C9A -0.2(4) no
C7A C8A C9A N1A 179.7(2) no
C7A C8A C9A C10A 0.6(4) no
N1A C9A C10A C5A -179.9(2) no
C8A C9A C10A C4A 179.4(2) no
C8A C9A C10A C5A -0.8(4) no
N1A C9A C10A C4A 0.2(3) no
N1B C2B C3B C4B 3.0(4) no
C21B C2B C3B C4B -175.3(3) no
N1B C2B C21B O21B 173.8(2) no
N1B C2B C21B O22B -7.5(4) no
C3B C2B C21B O21B -7.9(4) no
C3B C2B C21B O22B 170.9(3) no
C2B C3B C4B C10B -3.5(4) no
C3B C4B C10B C5B -178.5(3) no
C3B C4B C10B C9B 1.3(4) no
C10B C5B C6B C7B 0.2(4) no
C6B C5B C10B C4B 179.2(3) no
C6B C5B C10B C9B -0.7(4) no
C5B C6B C7B C8B 0.1(4) no
C6B C7B C8B C9B 0.1(4) no
C7B C8B C9B N1B 179.0(2) no
C7B C8B C9B C10B -0.6(4) no
N1B C9B C10B C4B 1.5(3) no
N1B C9B C10B C5B -178.7(2) no
C8B C9B C10B C4B -178.9(2) no
C8B C9B C10B C5B 0.9(3) no
C6 C1 C2 C3 0.2(3) no
C6 C1 C2 C21 178.17(19) no
C11 C1 C2 C3 179.12(19) no
C11 C1 C2 C21 -2.9(3) no
C2 C1 C6 C5 0.1(3) no
C11 C1 C6 C5 -178.89(19) no
C2 C1 C11 O11 -38.2(3) no
C2 C1 C11 O12 143.8(2) no
C6 C1 C11 O11 140.8(2) no
C6 C1 C11 O12 -37.2(3) no
C1 C2 C3 C4 -0.7(3) no
C21 C2 C3 C4 -178.72(18) no
C1 C2 C21 O21 -55.7(3) no
C1 C2 C21 O22 125.4(2) no
C3 C2 C21 O21 122.4(2) no
C3 C2 C21 O22 -56.5(3) no
C2 C3 C4 Cl4 -179.22(16) no
C2 C3 C4 C5 0.8(3) no
Cl4 C4 C5 Cl5 -1.9(3) no
Cl4 C4 C5 C6 179.50(16) no
C3 C4 C5 Cl5 178.05(16) no
C3 C4 C5 C6 -0.6(3) no
Cl5 C5 C6 C1 -178.56(16) no
C4 C5 C6 C1 0.1(3) no

loop_
_cod_related_entry_id
_cod_related_entry_database
_cod_related_entry_code
1 ChemSpider 30654094
